data_4316353
loop_
_publ_author_name
'Rajendra Singh Dhayal'
'Kiran Kumar Varma Chakrahari'
'Babu Varghese'
'Shaikh M. Mobin'
'Sundargopal Ghosh'

_publ_section_title
;
 Chemistry of Molybdaboranes: Synthesis, Structures, and Characterization
 of a New Class of Open-Cage Dimolybdaheteroborane Clusters
;
_journal_name_full 'Inorganic Chemistry'
_journal_page_first 7741
_journal_page_last 7747
_journal_paper_doi 10.1021/ic100520k
_journal_volume 49
_journal_year 2010
_chemical_formula_sum 'C40 H60 B2 Mo4 S7'
_chemical_formula_weight 1170.68
_chemical_name_systematic
; 
 ? 
;
_space_group_IT_number 11
_symmetry_cell_setting monoclinic
_symmetry_space_group_name_Hall '-P 2yb'
_symmetry_space_group_name_H-M 'P 1 21/m 1'
_atom_sites_solution_hydrogens geom
_atom_sites_solution_primary direct
_atom_sites_solution_secondary difmap
_audit_creation_method SHELXL-97
_cell_angle_alpha 90.000(5)
_cell_angle_beta 95.380(5)
_cell_angle_gamma 90.000(5)
_cell_formula_units_Z 2
_cell_length_a 12.744(5)
_cell_length_b 14.785(5)
_cell_length_c 14.632(5)
_cell_measurement_reflns_used 2248
_cell_measurement_temperature 293(2)
_cell_measurement_theta_max 25.0
_cell_measurement_theta_min 2.6
_cell_volume 2744.8(17)
_computing_cell_refinement 'APEX2/SAINT (Bruker, 2004)'
_computing_data_collection 'APEX2 (Bruker, 2004)'
_computing_data_reduction 'SAINT/XPREP (Bruker, 2004)'
_computing_molecular_graphics 'ORTEP3 (Farrugia, 1997) and Mercury (Bruno et al., 2002)'
_computing_publication_material 'SHELXL-97 (Sheldrick, 1997)'
_computing_structure_refinement 'SHELXL-97 (Sheldrick, 1997)'
_computing_structure_solution 'SIR92 (Altornare et al., 1993)'
_diffrn_ambient_temperature 293(2)
_diffrn_measured_fraction_theta_full 0.999
_diffrn_measured_fraction_theta_max 0.999
_diffrn_measurement_device_type 'Bruker axs kappa apex2 CCD Diffractometer'
_diffrn_measurement_method '\w and \f scan'
_diffrn_radiation_monochromator graphite
_diffrn_radiation_source 'fine-focus sealed tube'
_diffrn_radiation_type MoK\a
_diffrn_radiation_wavelength 0.71073
_diffrn_reflns_av_R_equivalents 0.0398
_diffrn_reflns_av_sigmaI/netI 0.0294
_diffrn_reflns_limit_h_max 15
_diffrn_reflns_limit_h_min -14
_diffrn_reflns_limit_k_max 17
_diffrn_reflns_limit_k_min -17
_diffrn_reflns_limit_l_max 12
_diffrn_reflns_limit_l_min -17
_diffrn_reflns_number 27442
_diffrn_reflns_theta_full 25.00
_diffrn_reflns_theta_max 25.00
_diffrn_reflns_theta_min 1.40
_diffrn_standards_decay_% 0
_exptl_absorpt_coefficient_mu 1.183
_exptl_absorpt_correction_T_max 0.881
_exptl_absorpt_correction_T_min 0.723
_exptl_absorpt_correction_type multi-scan
_exptl_absorpt_process_details 'SADABS (Bruker, 1999)'
_exptl_crystal_colour green
_exptl_crystal_density_diffrn 1.416
_exptl_crystal_density_method 'not measured'
_exptl_crystal_description block
_exptl_crystal_F_000 1180
_exptl_crystal_size_max 0.20
_exptl_crystal_size_mid 0.10
_exptl_crystal_size_min 0.10
_refine_diff_density_max 3.447
_refine_diff_density_min -1.503
_refine_diff_density_rms 0.273
_refine_ls_extinction_method none
_refine_ls_goodness_of_fit_ref 1.486
_refine_ls_hydrogen_treatment constr
_refine_ls_matrix_type full
_refine_ls_number_parameters 259
_refine_ls_number_reflns 5038
_refine_ls_number_restraints 218
_refine_ls_restrained_S_all 1.549
_refine_ls_R_factor_all 0.1123
_refine_ls_R_factor_gt 0.0932
_refine_ls_shift/su_max 0.002
_refine_ls_shift/su_mean 0.001
_refine_ls_structure_factor_coef Fsqd
_refine_ls_weighting_details 'calc w=1/[\s^2^(Fo^2^)+(0.2000P)^2^+0.0000P] where P=(Fo^2^+2Fc^2^)/3'
_refine_ls_weighting_scheme calc
_refine_ls_wR_factor_gt 0.3123
_refine_ls_wR_factor_ref 0.3482
_reflns_number_gt 3873
_reflns_number_total 5038
_reflns_threshold_expression >2sigma(I)
_cod_data_source_file ic100520k_si_001_3.cif
_cod_data_source_block III
_cod_database_code 4316353

loop_
_symmetry_equiv_pos_as_xyz
'x, y, z'
'-x, y+1/2, -z'
'-x, -y, -z'
'x, -y-1/2, z'

loop_
_atom_site_label
_atom_site_type_symbol
_atom_site_fract_x
_atom_site_fract_y
_atom_site_fract_z
_atom_site_U_iso_or_equiv
_atom_site_adp_type
_atom_site_occupancy
_atom_site_symmetry_multiplicity
_atom_site_calc_flag
_atom_site_refinement_flags
_atom_site_disorder_assembly
_atom_site_disorder_group
C1 C 0.1002(9) 0.2936(9) 1.0068(8) 0.092(4) Uani 1 1 d DU . .
C2 C 0.1553(9) 0.3255(7) 1.0851(8) 0.094(5) Uani 1 1 d DU . .
C3 C 0.1891(12) 0.2500 1.1349(11) 0.089(6) Uani 1 2 d SDU . .
C4 C 0.0441(17) 0.3574(15) 0.9379(14) 0.179(9) Uani 1 1 d DU . .
H4A H 0.0048 0.3232 0.8906 0.268 Uiso 1 1 calc R . .
H4B H 0.0950 0.3944 0.9111 0.268 Uiso 1 1 calc R . .
H4C H -0.0030 0.3953 0.9682 0.268 Uiso 1 1 calc R . .
C5 C 0.176(3) 0.4045(18) 1.151(2) 0.32(2) Uani 1 1 d DU . .
H5A H 0.2467 0.4012 1.1796 0.473 Uiso 1 1 calc R . .
H5B H 0.1274 0.4016 1.1977 0.473 Uiso 1 1 calc R . .
H5C H 0.1660 0.4604 1.1181 0.473 Uiso 1 1 calc R . .
C6 C 0.237(2) 0.2500 1.2338(13) 0.188(13) Uani 1 2 d SDU . .
H6A H 0.2907 0.2957 1.2417 0.282 Uiso 0.50 1 calc PR . .
H6B H 0.2677 0.1919 1.2486 0.282 Uiso 0.50 1 calc PR . .
H6C H 0.1832 0.2625 1.2737 0.282 Uiso 0.50 1 calc PR . .
C7 C 0.6241(7) 0.2960(6) 0.9159(6) 0.053(2) Uani 1 1 d DU . .
C8 C 0.5656(7) 0.3272(5) 0.8367(6) 0.058(3) Uani 1 1 d DU . .
C9 C 0.5306(10) 0.2500 0.7862(8) 0.054(3) Uani 1 2 d SDU . .
C10 C 0.6821(10) 0.3585(9) 0.9856(8) 0.088(4) Uani 1 1 d DU . .
H10A H 0.6789 0.3343 1.0462 0.133 Uiso 1 1 calc R . .
H10B H 0.6497 0.4172 0.9820 0.133 Uiso 1 1 calc R . .
H10C H 0.7544 0.3636 0.9729 0.133 Uiso 1 1 calc R . .
C11 C 0.5531(11) 0.4229(7) 0.8007(9) 0.091(4) Uani 1 1 d DU . .
H11A H 0.5720 0.4648 0.8495 0.136 Uiso 1 1 calc R . .
H11B H 0.4811 0.4328 0.7772 0.136 Uiso 1 1 calc R . .
H11C H 0.5982 0.4318 0.7524 0.136 Uiso 1 1 calc R . .
C12 C 0.4771(14) 0.2500 0.6882(9) 0.089(5) Uani 1 2 d SDU . .
H12A H 0.4261 0.2021 0.6815 0.134 Uiso 0.50 1 calc PR . .
H12B H 0.5292 0.2409 0.6457 0.134 Uiso 0.50 1 calc PR . .
H12C H 0.4425 0.3070 0.6758 0.134 Uiso 0.50 1 calc PR . .
C13 C 0.8916(13) 0.2500 0.6948(12) 0.094(6) Uani 1 2 d SDU . .
C14 C 0.9493(10) 0.3269(6) 0.6777(7) 0.090(4) Uani 1 1 d DU . .
C15 C 1.0436(9) 0.2988(8) 0.6475(7) 0.081(4) Uani 1 1 d DU . .
C16 C 0.7830(19) 0.2500 0.729(3) 0.252(19) Uani 1 2 d SDU . .
H16A H 0.7311 0.2610 0.6780 0.378 Uiso 0.50 1 calc PR . .
H16B H 0.7791 0.2966 0.7738 0.378 Uiso 0.50 1 calc PR . .
H16C H 0.7700 0.1923 0.7555 0.378 Uiso 0.50 1 calc PR . .
C17 C 0.916(2) 0.4247(10) 0.6900(14) 0.189(9) Uani 1 1 d DU . .
H17A H 0.9272 0.4587 0.6358 0.284 Uiso 1 1 calc R . .
H17B H 0.9566 0.4505 0.7420 0.284 Uiso 1 1 calc R . .
H17C H 0.8424 0.4267 0.6998 0.284 Uiso 1 1 calc R . .
C18 C 1.1369(14) 0.3508(15) 0.6194(13) 0.183(9) Uani 1 1 d DU . .
H18A H 1.1626 0.3907 0.6683 0.275 Uiso 1 1 calc R . .
H18B H 1.1160 0.3856 0.5654 0.275 Uiso 1 1 calc R . .
H18C H 1.1916 0.3093 0.6067 0.275 Uiso 1 1 calc R . .
C19 C 0.8174(7) 0.2986(7) 0.2216(7) 0.070(3) Uani 1 1 d DU . .
C20 C 0.7218(8) 0.3260(6) 0.2516(7) 0.070(3) Uani 1 1 d DU . .
C21 C 0.6646(10) 0.2500 0.2718(10) 0.066(4) Uani 1 2 d SDU . .
C22 C 0.9079(13) 0.3511(13) 0.1878(12) 0.162(8) Uani 1 1 d DU . .
H22A H 0.9643 0.3549 0.2359 0.243 Uiso 1 1 calc R . .
H22B H 0.8845 0.4109 0.1703 0.243 Uiso 1 1 calc R . .
H22C H 0.9322 0.3207 0.1358 0.243 Uiso 1 1 calc R . .
C23 C 0.6872(16) 0.4232(8) 0.2599(11) 0.143(7) Uani 1 1 d DU . .
H23A H 0.6864 0.4524 0.2013 0.215 Uiso 1 1 calc R . .
H23B H 0.7354 0.4541 0.3036 0.215 Uiso 1 1 calc R . .
H23C H 0.6178 0.4248 0.2803 0.215 Uiso 1 1 calc R . .
C24 C 0.5548(13) 0.2500 0.3047(16) 0.141(9) Uani 1 2 d SDU . .
H24A H 0.5059 0.2231 0.2587 0.211 Uiso 0.50 1 calc PR . .
H24B H 0.5336 0.3111 0.3156 0.211 Uiso 0.50 1 calc PR . .
H24C H 0.5555 0.2159 0.3606 0.211 Uiso 0.50 1 calc PR . .
B3 B 0.9867(11) 0.1927(12) 0.4129(8) 0.084(4) Uani 1 1 d U . .
S1 S 0.2955(4) 0.3292(5) 0.8681(4) 0.179(3) Uani 1 1 d U . .
S2 S 0.4256(4) 0.3388(5) 1.0521(4) 0.161(3) Uani 1 1 d U . .
S3 S 0.7235(4) 0.2500 0.5020(3) 0.0923(17) Uani 1 2 d SU . .
S4 S 0.8848(3) 0.1172(2) 0.44923(19) 0.0933(12) Uani 1 1 d U . .
Mo1 Mo 0.44927(8) 0.2500 0.92065(7) 0.0394(4) Uani 1 2 d SU . .
Mo2 Mo 0.27519(8) 0.2500 1.00431(7) 0.0421(4) Uani 1 2 d SU . .
Mo3 Mo 0.90692(8) 0.2500 0.54114(7) 0.0399(4) Uani 1 2 d SU . .
Mo4 Mo 0.81769(8) 0.2500 0.37117(7) 0.0388(4) Uani 1 2 d SU . .

loop_
_atom_site_aniso_label
_atom_site_aniso_U_11
_atom_site_aniso_U_22
_atom_site_aniso_U_33
_atom_site_aniso_U_23
_atom_site_aniso_U_13
_atom_site_aniso_U_12
C1 0.055(6) 0.112(10) 0.114(9) 0.030(8) 0.040(7) 0.019(6)
C2 0.068(7) 0.074(8) 0.152(11) -0.065(8) 0.068(8) -0.022(6)
C3 0.038(8) 0.173(16) 0.055(8) 0.000 -0.004(7) 0.000
C4 0.152(14) 0.181(16) 0.209(16) 0.094(13) 0.041(13) 0.063(12)
C5 0.29(2) 0.33(3) 0.34(3) -0.005(19) 0.118(19) -0.049(19)
C6 0.168(19) 0.26(2) 0.141(18) 0.000 0.030(15) 0.000
C7 0.043(5) 0.062(5) 0.057(5) -0.005(4) 0.016(4) -0.007(4)
C8 0.046(5) 0.069(6) 0.062(6) 0.002(5) 0.016(5) -0.006(5)
C9 0.036(6) 0.067(8) 0.060(8) 0.000 0.007(6) 0.000
C10 0.067(7) 0.113(10) 0.084(8) -0.011(7) 0.000(6) -0.030(7)
C11 0.092(8) 0.079(8) 0.101(9) 0.019(7) 0.010(7) 0.005(7)
C12 0.080(11) 0.110(12) 0.075(10) 0.000 0.000(9) 0.000
C13 0.061(9) 0.160(16) 0.066(9) 0.000 0.030(8) 0.000
C14 0.152(12) 0.066(7) 0.046(6) -0.022(5) -0.024(7) 0.048(8)
C15 0.103(9) 0.086(7) 0.048(6) 0.005(5) -0.021(6) -0.038(7)
C16 0.24(3) 0.28(3) 0.23(2) 0.000 0.033(19) 0.000
C17 0.263(18) 0.173(15) 0.125(12) -0.021(12) -0.016(13) 0.070(14)
C18 0.180(15) 0.220(16) 0.138(13) 0.040(13) -0.048(12) -0.100(13)
C19 0.065(6) 0.088(7) 0.054(6) 0.017(5) -0.008(5) -0.020(6)
C20 0.084(8) 0.066(7) 0.055(6) -0.002(5) -0.015(6) 0.029(6)
C21 0.043(7) 0.104(11) 0.051(7) 0.000 -0.007(6) 0.000
C22 0.184(15) 0.175(14) 0.129(11) 0.076(11) 0.023(11) -0.091(12)
C23 0.199(15) 0.104(11) 0.124(11) 0.019(9) -0.007(11) 0.074(11)
C24 0.106(14) 0.193(18) 0.124(15) 0.000 0.016(12) 0.000
B3 0.068(8) 0.136(11) 0.045(6) -0.014(7) -0.006(6) 0.045(8)
S1 0.105(3) 0.279(7) 0.160(4) 0.135(5) 0.060(3) 0.080(4)
S2 0.102(3) 0.225(6) 0.165(4) -0.131(4) 0.070(3) -0.072(3)
S3 0.054(2) 0.166(5) 0.058(2) 0.000 0.0096(19) 0.000
S4 0.160(3) 0.0528(18) 0.0589(17) -0.0087(12) -0.0309(19) 0.0233(19)
Mo1 0.0385(7) 0.0417(7) 0.0390(7) 0.000 0.0085(5) 0.000
Mo2 0.0396(7) 0.0411(7) 0.0471(7) 0.000 0.0115(5) 0.000
Mo3 0.0448(7) 0.0399(7) 0.0346(7) 0.000 0.0018(5) 0.000
Mo4 0.0390(7) 0.0413(7) 0.0360(7) 0.000 0.0019(5) 0.000

loop_
_atom_type_symbol
_atom_type_description
_atom_type_scat_dispersion_real
_atom_type_scat_dispersion_imag
_atom_type_scat_source
C C 0.0033 0.0016 'International Tables Vol C Tables 4.2.6.8 and 6.1.1.4'
H H 0.0000 0.0000 'International Tables Vol C Tables 4.2.6.8 and 6.1.1.4'
B B 0.0013 0.0007 'International Tables Vol C Tables 4.2.6.8 and 6.1.1.4'
S S 0.1246 0.1234 'International Tables Vol C Tables 4.2.6.8 and 6.1.1.4'
Mo Mo -1.6832 0.6857 'International Tables Vol C Tables 4.2.6.8 and 6.1.1.4'

loop_
_geom_angle_atom_site_label_1
_geom_angle_atom_site_label_2
_geom_angle_atom_site_label_3
_geom_angle
_geom_angle_site_symmetry_1
_geom_angle_site_symmetry_3
_geom_angle_publ_flag
C1 C1 C2 110.1(7) 4_565 . ?
C1 C1 C4 128.7(12) 4_565 . ?
C2 C1 C4 121.1(15) . . ?
C1 C1 Mo2 73.9(3) 4_565 . ?
C2 C1 Mo2 72.0(6) . . ?
C4 C1 Mo2 123.9(10) . . ?
C1 C2 C3 105.9(11) . . ?
C1 C2 C5 147.0(18) . . ?
C3 C2 C5 105.0(16) . . ?
C1 C2 Mo2 73.5(6) . . ?
C3 C2 Mo2 72.0(8) . . ?
C5 C2 Mo2 128.0(15) . . ?
C2 C3 C2 108.0(13) . 4_565 ?
C2 C3 C6 125.6(7) . . ?
C2 C3 C6 125.6(7) 4_565 . ?
C2 C3 Mo2 73.1(8) . . ?
C2 C3 Mo2 73.1(8) 4_565 . ?
C6 C3 Mo2 127.9(16) . . ?
C1 C4 H4A 109.5 . . ?
C1 C4 H4B 109.5 . . ?
H4A C4 H4B 109.5 . . ?
C1 C4 H4C 109.5 . . ?
H4A C4 H4C 109.5 . . ?
H4B C4 H4C 109.5 . . ?
C2 C5 H5A 109.5 . . ?
C2 C5 H5B 109.5 . . ?
H5A C5 H5B 109.5 . . ?
C2 C5 H5C 109.4 . . ?
H5A C5 H5C 109.5 . . ?
H5B C5 H5C 109.5 . . ?
C3 C6 H6A 109.5 . . ?
C3 C6 H6B 109.5 . . ?
H6A C6 H6B 109.5 . . ?
C3 C6 H6C 109.5 . . ?
H6A C6 H6C 109.5 . . ?
H6B C6 H6C 109.5 . . ?
C7 C7 C8 109.3(5) 4_565 . ?
C7 C7 C10 127.6(7) 4_565 . ?
C8 C7 C10 123.0(9) . . ?
C7 C7 Mo1 73.1(2) 4_565 . ?
C8 C7 Mo1 71.6(5) . . ?
C10 C7 Mo1 124.3(7) . . ?
C7 C8 C9 106.6(8) . . ?
C7 C8 C11 129.0(9) . . ?
C9 C8 C11 123.8(8) . . ?
C7 C8 Mo1 73.5(5) . . ?
C9 C8 Mo1 72.1(6) . . ?
C11 C8 Mo1 126.5(7) . . ?
C8 C9 C8 108.2(10) 4_565 . ?
C8 C9 C12 125.7(5) 4_565 . ?
C8 C9 C12 125.7(5) . . ?
C8 C9 Mo1 72.4(6) 4_565 . ?
C8 C9 Mo1 72.4(6) . . ?
C12 C9 Mo1 127.1(10) . . ?
C7 C10 H10A 109.5 . . ?
C7 C10 H10B 109.5 . . ?
H10A C10 H10B 109.5 . . ?
C7 C10 H10C 109.5 . . ?
H10A C10 H10C 109.5 . . ?
H10B C10 H10C 109.5 . . ?
C8 C11 H11A 109.5 . . ?
C8 C11 H11B 109.5 . . ?
H11A C11 H11B 109.5 . . ?
C8 C11 H11C 109.5 . . ?
H11A C11 H11C 109.5 . . ?
H11B C11 H11C 109.5 . . ?
C9 C12 H12A 109.5 . . ?
C9 C12 H12B 109.5 . . ?
H12A C12 H12B 109.5 . . ?
C9 C12 H12C 109.5 . . ?
H12A C12 H12C 109.5 . . ?
H12B C12 H12C 109.5 . . ?
C14 C13 C14 109.9(12) 4_565 . ?
C14 C13 C16 125.1(6) 4_565 . ?
C14 C13 C16 125.1(6) . . ?
C14 C13 Mo3 74.1(8) 4_565 . ?
C14 C13 Mo3 74.1(8) . . ?
C16 C13 Mo3 119.3(19) . . ?
C15 C14 C13 107.5(10) . . ?
C15 C14 C17 125.8(14) . . ?
C13 C14 C17 126.7(13) . . ?
C15 C14 Mo3 73.5(6) . . ?
C13 C14 Mo3 70.7(9) . . ?
C17 C14 Mo3 121.5(10) . . ?
C14 C15 C15 107.5(6) . 4_565 ?
C14 C15 C18 131.7(14) . . ?
C15 C15 C18 120.7(11) 4_565 . ?
C14 C15 Mo3 71.9(6) . . ?
C15 C15 Mo3 72.0(3) 4_565 . ?
C18 C15 Mo3 122.3(9) . . ?
C13 C16 H16A 109.5 . . ?
C13 C16 H16B 109.5 . . ?
H16A C16 H16B 109.5 . . ?
C13 C16 H16C 109.5 . . ?
H16A C16 H16C 109.5 . . ?
H16B C16 H16C 109.5 . . ?
C14 C17 H17A 109.5 . . ?
C14 C17 H17B 109.5 . . ?
H17A C17 H17B 109.5 . . ?
C14 C17 H17C 109.5 . . ?
H17A C17 H17C 109.5 . . ?
H17B C17 H17C 109.5 . . ?
C15 C18 H18A 109.5 . . ?
C15 C18 H18B 109.5 . . ?
H18A C18 H18B 109.5 . . ?
C15 C18 H18C 109.5 . . ?
H18A C18 H18C 109.5 . . ?
H18B C18 H18C 109.5 . . ?
C20 C19 C19 106.9(6) . 4_565 ?
C20 C19 C22 132.1(13) . . ?
C19 C19 C22 120.9(10) 4_565 . ?
C20 C19 Mo4 73.5(6) . . ?
C19 C19 Mo4 71.8(3) 4_565 . ?
C22 C19 Mo4 122.5(9) . . ?
C21 C20 C19 108.9(9) . . ?
C21 C20 C23 126.2(11) . . ?
C19 C20 C23 124.9(11) . . ?
C21 C20 Mo4 72.4(7) . . ?
C19 C20 Mo4 71.5(5) . . ?
C23 C20 Mo4 122.3(8) . . ?
C20 C21 C20 108.4(11) . 4_565 ?
C20 C21 C24 125.7(5) . . ?
C20 C21 C24 125.7(5) 4_565 . ?
C20 C21 Mo4 72.9(7) . . ?
C20 C21 Mo4 72.9(7) 4_565 . ?
C24 C21 Mo4 123.0(12) . . ?
C19 C22 H22A 109.5 . . ?
C19 C22 H22B 109.5 . . ?
H22A C22 H22B 109.5 . . ?
C19 C22 H22C 109.5 . . ?
H22A C22 H22C 109.5 . . ?
H22B C22 H22C 109.5 . . ?
C20 C23 H23A 109.5 . . ?
C20 C23 H23B 109.5 . . ?
H23A C23 H23B 109.5 . . ?
C20 C23 H23C 109.5 . . ?
H23A C23 H23C 109.5 . . ?
H23B C23 H23C 109.5 . . ?
C21 C24 H24A 109.5 . . ?
C21 C24 H24B 109.5 . . ?
H24A C24 H24B 109.5 . . ?
C21 C24 H24C 109.5 . . ?
H24A C24 H24C 109.5 . . ?
H24B C24 H24C 109.5 . . ?
B3 B3 S4 127.6(5) 4_565 . ?
B3 B3 Mo4 68.8(5) 4_565 . ?
S4 B3 Mo4 68.7(5) . . ?
B3 B3 Mo3 69.1(5) 4_565 . ?
S4 B3 Mo3 67.6(4) . . ?
Mo4 B3 Mo3 68.0(4) . . ?
S1 S1 Mo2 60.1(2) 4_565 . ?
S1 S1 Mo1 60.1(2) 4_565 . ?
Mo2 S1 Mo1 68.20(13) . . ?
Mo1 S2 Mo2 67.39(12) . . ?
Mo4 S3 Mo3 68.11(13) . . ?
B3 S4 Mo3 67.1(4) . . ?
B3 S4 Mo4 65.9(4) . . ?
Mo3 S4 Mo4 67.07(9) . . ?
C9 Mo1 C8 35.5(2) . 4_565 ?
C9 Mo1 C8 35.5(2) . . ?
C8 Mo1 C8 59.1(4) 4_565 . ?
C9 Mo1 C7 57.9(3) . . ?
C8 Mo1 C7 57.8(3) 4_565 . ?
C8 Mo1 C7 35.0(2) . . ?
C9 Mo1 C7 57.9(3) . 4_565 ?
C8 Mo1 C7 35.0(2) 4_565 4_565 ?
C8 Mo1 C7 57.8(3) . 4_565 ?
C7 Mo1 C7 33.8(5) . 4_565 ?
C9 Mo1 S1 98.6(3) . 4_565 ?
C8 Mo1 S1 97.9(3) 4_565 4_565 ?
C8 Mo1 S1 129.0(3) . 4_565 ?
C7 Mo1 S1 154.7(2) . 4_565 ?
C7 Mo1 S1 127.9(3) 4_565 4_565 ?
C9 Mo1 S1 98.6(3) . . ?
C8 Mo1 S1 129.0(3) 4_565 . ?
C8 Mo1 S1 97.9(2) . . ?
C7 Mo1 S1 127.9(3) . . ?
C7 Mo1 S1 154.6(2) 4_565 . ?
S1 Mo1 S1 59.8(4) 4_565 . ?
C9 Mo1 S2 142.46(19) . 4_565 ?
C8 Mo1 S2 107.1(3) 4_565 4_565 ?
C8 Mo1 S2 147.2(3) . 4_565 ?
C7 Mo1 S2 112.3(3) . 4_565 ?
C7 Mo1 S2 93.3(2) 4_565 4_565 ?
S1 Mo1 S2 79.8(3) 4_565 4_565 ?
S1 Mo1 S2 112.06(15) . 4_565 ?
C9 Mo1 S2 142.46(19) . . ?
C8 Mo1 S2 147.2(3) 4_565 . ?
C8 Mo1 S2 107.1(3) . . ?
C7 Mo1 S2 93.3(2) . . ?
C7 Mo1 S2 112.3(3) 4_565 . ?
S1 Mo1 S2 112.06(15) 4_565 . ?
S1 Mo1 S2 79.8(3) . . ?
S2 Mo1 S2 67.2(4) 4_565 . ?
C9 Mo1 Mo2 149.5(3) . . ?
C8 Mo1 Mo2 149.0(2) 4_565 . ?
C8 Mo1 Mo2 149.0(2) . . ?
C7 Mo1 Mo2 149.5(2) . . ?
C7 Mo1 Mo2 149.5(2) 4_565 . ?
S1 Mo1 Mo2 55.84(11) 4_565 . ?
S1 Mo1 Mo2 55.84(11) . . ?
S2 Mo1 Mo2 56.36(11) 4_565 . ?
S2 Mo1 Mo2 56.36(11) . . ?
C3 Mo2 C2 34.9(3) . . ?
C3 Mo2 C2 34.9(3) . 4_565 ?
C2 Mo2 C2 57.9(5) . 4_565 ?
C3 Mo2 C1 56.8(4) . . ?
C2 Mo2 C1 34.4(2) . . ?
C2 Mo2 C1 56.2(4) 4_565 . ?
C3 Mo2 C1 56.8(4) . 4_565 ?
C2 Mo2 C1 56.2(4) . 4_565 ?
C2 Mo2 C1 34.4(2) 4_565 4_565 ?
C1 Mo2 C1 32.2(7) . 4_565 ?
C3 Mo2 S1 143.9(2) . 4_565 ?
C2 Mo2 S1 143.9(4) . 4_565 ?
C2 Mo2 S1 109.0(3) 4_565 4_565 ?
C1 Mo2 S1 109.5(4) . 4_565 ?
C1 Mo2 S1 93.3(3) 4_565 4_565 ?
C3 Mo2 S1 143.9(2) . . ?
C2 Mo2 S1 109.0(3) . . ?
C2 Mo2 S1 143.9(4) 4_565 . ?
C1 Mo2 S1 93.3(3) . . ?
C1 Mo2 S1 109.5(4) 4_565 . ?
S1 Mo2 S1 59.9(4) 4_565 . ?
C3 Mo2 S2 101.0(3) . 4_565 ?
C2 Mo2 S2 132.2(3) . 4_565 ?
C2 Mo2 S2 97.9(3) 4_565 4_565 ?
C1 Mo2 S2 153.9(3) . 4_565 ?
C1 Mo2 S2 126.2(4) 4_565 4_565 ?
S1 Mo2 S2 79.9(3) 4_565 4_565 ?
S1 Mo2 S2 112.08(15) . 4_565 ?
C3 Mo2 S2 101.0(3) . . ?
C2 Mo2 S2 97.9(3) . . ?
C2 Mo2 S2 132.2(3) 4_565 . ?
C1 Mo2 S2 126.2(4) . . ?
C1 Mo2 S2 153.9(3) 4_565 . ?
S1 Mo2 S2 112.08(15) 4_565 . ?
S1 Mo2 S2 79.9(3) . . ?
S2 Mo2 S2 67.1(4) 4_565 . ?
C3 Mo2 Mo1 151.4(4) . . ?
C2 Mo2 Mo1 150.0(3) . . ?
C2 Mo2 Mo1 150.0(3) 4_565 . ?
C1 Mo2 Mo1 149.2(3) . . ?
C1 Mo2 Mo1 149.2(3) 4_565 . ?
S1 Mo2 Mo1 55.96(12) 4_565 . ?
S1 Mo2 Mo1 55.96(12) . . ?
S2 Mo2 Mo1 56.25(10) 4_565 . ?
S2 Mo2 Mo1 56.26(10) . . ?
C13 Mo3 C14 35.2(2) . . ?
C13 Mo3 C14 35.2(2) . 4_565 ?
C14 Mo3 C14 58.7(5) . 4_565 ?
C13 Mo3 C15 58.0(4) . . ?
C14 Mo3 C15 34.6(2) . . ?
C14 Mo3 C15 58.6(4) 4_565 . ?
C13 Mo3 C15 58.0(4) . 4_565 ?
C14 Mo3 C15 58.6(4) . 4_565 ?
C14 Mo3 C15 34.6(2) 4_565 4_565 ?
C15 Mo3 C15 35.9(6) . 4_565 ?
C13 Mo3 S3 93.7(5) . . ?
C14 Mo3 S3 110.8(3) . . ?
C14 Mo3 S3 110.8(3) 4_565 . ?
C15 Mo3 S3 145.4(3) . . ?
C15 Mo3 S3 145.4(3) 4_565 . ?
C13 Mo3 B3 149.8(4) . . ?
C14 Mo3 B3 140.7(5) . . ?
C14 Mo3 B3 115.1(4) 4_565 . ?
C15 Mo3 B3 106.8(5) . . ?
C15 Mo3 B3 93.9(4) 4_565 . ?
S3 Mo3 B3 107.3(4) . . ?
C13 Mo3 B3 149.8(5) . 4_565 ?
C14 Mo3 B3 115.1(5) . 4_565 ?
C14 Mo3 B3 140.7(5) 4_565 4_565 ?
C15 Mo3 B3 93.9(4) . 4_565 ?
C15 Mo3 B3 106.8(5) 4_565 4_565 ?
S3 Mo3 B3 107.3(4) . 4_565 ?
B3 Mo3 B3 41.8(9) . 4_565 ?
C13 Mo3 S4 122.78(13) . 4_565 ?
C14 Mo3 S4 95.0(3) . 4_565 ?
C14 Mo3 S4 153.7(3) 4_565 4_565 ?
C15 Mo3 S4 99.4(3) . 4_565 ?
C15 Mo3 S4 132.2(3) 4_565 4_565 ?
S3 Mo3 S4 78.49(12) . 4_565 ?
B3 Mo3 S4 83.4(4) . 4_565 ?
B3 Mo3 S4 45.3(5) 4_565 4_565 ?
C13 Mo3 S4 122.78(13) . . ?
C14 Mo3 S4 153.7(2) . . ?
C14 Mo3 S4 95.0(3) 4_565 . ?
C15 Mo3 S4 132.2(3) . . ?
C15 Mo3 S4 99.4(3) 4_565 . ?
S3 Mo3 S4 78.49(12) . . ?
B3 Mo3 S4 45.3(5) . . ?
B3 Mo3 S4 83.4(4) 4_565 . ?
S4 Mo3 S4 111.07(15) 4_565 . ?
C13 Mo3 Mo4 149.7(4) . . ?
C14 Mo3 Mo4 149.1(2) . . ?
C14 Mo3 Mo4 149.1(2) 4_565 . ?
C15 Mo3 Mo4 148.9(3) . . ?
C15 Mo3 Mo4 148.9(3) 4_565 . ?
S3 Mo3 Mo4 55.92(11) . . ?
B3 Mo3 Mo4 55.4(3) . . ?
B3 Mo3 Mo4 55.4(3) 4_565 . ?
S4 Mo3 Mo4 56.60(7) 4_565 . ?
S4 Mo3 Mo4 56.60(7) . . ?
C19 Mo4 C19 36.4(6) 4_565 . ?
C19 Mo4 C21 58.5(4) 4_565 . ?
C19 Mo4 C21 58.5(4) . . ?
C19 Mo4 C20 58.8(3) 4_565 . ?
C19 Mo4 C20 35.0(2) . . ?
C21 Mo4 C20 34.7(2) . . ?
C19 Mo4 C20 35.0(2) 4_565 4_565 ?
C19 Mo4 C20 58.8(3) . 4_565 ?
C21 Mo4 C20 34.7(2) . 4_565 ?
C20 Mo4 C20 57.7(5) . 4_565 ?
C19 Mo4 B3 93.1(4) 4_565 . ?
C19 Mo4 B3 106.3(4) . . ?
C21 Mo4 B3 149.5(4) . . ?
C20 Mo4 B3 140.9(4) . . ?
C20 Mo4 B3 115.3(4) 4_565 . ?
C19 Mo4 B3 106.3(4) 4_565 4_565 ?
C19 Mo4 B3 93.1(4) . 4_565 ?
C21 Mo4 B3 149.5(4) . 4_565 ?
C20 Mo4 B3 115.3(4) . 4_565 ?
C20 Mo4 B3 140.9(4) 4_565 4_565 ?
B3 Mo4 B3 42.4(9) . 4_565 ?
C19 Mo4 S3 144.8(3) 4_565 . ?
C19 Mo4 S3 144.8(3) . . ?
C21 Mo4 S3 92.7(4) . . ?
C20 Mo4 S3 109.8(3) . . ?
C20 Mo4 S3 109.8(3) 4_565 . ?
B3 Mo4 S3 108.3(3) . . ?
B3 Mo4 S3 108.3(3) 4_565 . ?
C19 Mo4 S4 132.8(3) 4_565 4_565 ?
C19 Mo4 S4 99.6(3) . 4_565 ?
C21 Mo4 S4 122.80(12) . 4_565 ?
C20 Mo4 S4 95.8(2) . 4_565 ?
C20 Mo4 S4 153.6(2) 4_565 4_565 ?
B3 Mo4 S4 83.9(4) . 4_565 ?
B3 Mo4 S4 45.5(5) 4_565 4_565 ?
S3 Mo4 S4 78.36(12) . 4_565 ?
C19 Mo4 S4 99.6(3) 4_565 . ?
C19 Mo4 S4 132.8(3) . . ?
C21 Mo4 S4 122.80(12) . . ?
C20 Mo4 S4 153.6(2) . . ?
C20 Mo4 S4 95.8(2) 4_565 . ?
B3 Mo4 S4 45.5(5) . . ?
B3 Mo4 S4 83.9(4) 4_565 . ?
S3 Mo4 S4 78.36(12) . . ?
S4 Mo4 S4 110.53(15) 4_565 . ?
C19 Mo4 Mo3 149.2(2) 4_565 . ?
C19 Mo4 Mo3 149.2(2) . . ?
C21 Mo4 Mo3 148.7(3) . . ?
C20 Mo4 Mo3 149.2(2) . . ?
C20 Mo4 Mo3 149.2(2) 4_565 . ?
B3 Mo4 Mo3 56.6(3) . . ?
B3 Mo4 Mo3 56.6(3) 4_565 . ?
S3 Mo4 Mo3 55.97(12) . . ?
S4 Mo4 Mo3 56.32(7) 4_565 . ?
S4 Mo4 Mo3 56.32(7) . . ?

loop_
_geom_bond_atom_site_label_1
_geom_bond_atom_site_label_2
_geom_bond_distance
_geom_bond_site_symmetry_2
_geom_bond_publ_flag
C1 C1 1.29(3) 4_565 ?
C1 C2 1.370(9) . ?
C1 C4 1.511(9) . ?
C1 Mo2 2.325(11) . ?
C2 C3 1.380(9) . ?
C2 C5 1.523(10) . ?
C2 Mo2 2.306(10) . ?
C3 C2 1.380(9) 4_565 ?
C3 C6 1.517(10) . ?
C3 Mo2 2.291(16) . ?
C4 H4A 0.9600 . ?
C4 H4B 0.9600 . ?
C4 H4C 0.9600 . ?
C5 H5A 0.9600 . ?
C5 H5B 0.9600 . ?
C5 H5C 0.9600 . ?
C6 H6A 0.9600 . ?
C6 H6B 0.9600 . ?
C6 H6C 0.9600 . ?
C7 C7 1.359(18) 4_565 ?
C7 C8 1.397(8) . ?
C7 C10 1.517(8) . ?
C7 Mo1 2.337(8) . ?
C8 C9 1.409(8) . ?
C8 C11 1.514(9) . ?
C8 Mo1 2.313(9) . ?
C9 C8 1.409(8) 4_565 ?
C9 C12 1.529(9) . ?
C9 Mo1 2.308(12) . ?
C10 H10A 0.9600 . ?
C10 H10B 0.9600 . ?
C10 H10C 0.9600 . ?
C11 H11A 0.9600 . ?
C11 H11B 0.9600 . ?
C11 H11C 0.9600 . ?
C12 H12A 0.9600 . ?
C12 H12B 0.9600 . ?
C12 H12C 0.9600 . ?
C13 C14 1.389(9) 4_565 ?
C13 C14 1.389(9) . ?
C13 C16 1.512(10) . ?
C13 Mo3 2.275(17) . ?
C14 C15 1.384(9) . ?
C14 C17 1.524(9) . ?
C14 Mo3 2.319(10) . ?
C15 C15 1.44(2) 4_565 ?
C15 C18 1.505(10) . ?
C15 Mo3 2.339(10) . ?
C16 H16A 0.9600 . ?
C16 H16B 0.9600 . ?
C16 H16C 0.9600 . ?
C17 H17A 0.9600 . ?
C17 H17B 0.9600 . ?
C17 H17C 0.9600 . ?
C18 H18A 0.9600 . ?
C18 H18B 0.9600 . ?
C18 H18C 0.9600 . ?
C19 C20 1.393(9) . ?
C19 C19 1.44(2) 4_565 ?
C19 C22 1.511(9) . ?
C19 Mo4 2.303(9) . ?
C20 C21 1.386(8) . ?
C20 C23 1.511(9) . ?
C20 Mo4 2.328(9) . ?
C21 C20 1.386(8) 4_565 ?
C21 C24 1.523(10) . ?
C21 Mo4 2.321(13) . ?
C22 H22A 0.9600 . ?
C22 H22B 0.9600 . ?
C22 H22C 0.9600 . ?
C23 H23A 0.9600 . ?
C23 H23B 0.9600 . ?
C23 H23C 0.9600 . ?
C24 H24A 0.9600 . ?
C24 H24B 0.9600 . ?
C24 H24C 0.9600 . ?
B3 B3 1.69(4) 4_565 ?
B3 S4 1.829(19) . ?
B3 Mo4 2.341(13) . ?
B3 Mo3 2.372(12) . ?
S1 S1 2.342(15) 4_565 ?
S1 Mo2 2.346(5) . ?
S1 Mo1 2.350(5) . ?
S2 Mo1 2.371(4) . ?
S2 Mo2 2.374(4) . ?
S3 Mo4 2.353(4) . ?
S3 Mo3 2.354(5) . ?
S4 Mo3 2.382(3) . ?
S4 Mo4 2.389(3) . ?
Mo1 C8 2.313(9) 4_565 ?
Mo1 C7 2.337(8) 4_565 ?
Mo1 S1 2.349(5) 4_565 ?
Mo1 S2 2.371(4) 4_565 ?
Mo1 Mo2 2.6324(17) . ?
Mo2 C2 2.306(10) 4_565 ?
Mo2 C1 2.325(11) 4_565 ?
Mo2 S1 2.346(5) 4_565 ?
Mo2 S2 2.374(4) 4_565 ?
Mo3 C14 2.319(10) 4_565 ?
Mo3 C15 2.339(10) 4_565 ?
Mo3 B3 2.372(12) 4_565 ?
Mo3 S4 2.382(3) 4_565 ?
Mo3 Mo4 2.6359(16) . ?
Mo4 C19 2.303(9) 4_565 ?
Mo4 C20 2.328(9) 4_565 ?
Mo4 B3 2.341(13) 4_565 ?
Mo4 S4 2.389(3) 4_565 ?

loop_
_geom_torsion_atom_site_label_1
_geom_torsion_atom_site_label_2
_geom_torsion_atom_site_label_3
_geom_torsion_atom_site_label_4
_geom_torsion
_geom_torsion_site_symmetry_1
_geom_torsion_site_symmetry_2
_geom_torsion_site_symmetry_3
_geom_torsion_site_symmetry_4
_geom_torsion_publ_flag
C1 C1 C2 C3 -0.6(11) 4_565 . . . ?
C4 C1 C2 C3 175.6(14) . . . . ?
Mo2 C1 C2 C3 -65.2(10) . . . . ?
C1 C1 C2 C5 -159(3) 4_565 . . . ?
C4 C1 C2 C5 17(4) . . . . ?
Mo2 C1 C2 C5 136(3) . . . . ?
C1 C1 C2 Mo2 64.6(3) 4_565 . . . ?
C4 C1 C2 Mo2 -119.2(13) . . . . ?
C1 C2 C3 C2 1.0(18) . . . 4_565 ?
C5 C2 C3 C2 169.1(15) . . . 4_565 ?
Mo2 C2 C3 C2 -65.3(12) . . . 4_565 ?
C1 C2 C3 C6 -169(2) . . . . ?
C5 C2 C3 C6 -1(3) . . . . ?
Mo2 C2 C3 C6 125(2) . . . . ?
C1 C2 C3 Mo2 66.3(8) . . . . ?
C5 C2 C3 Mo2 -125.6(15) . . . . ?
C7 C7 C8 C9 -1.1(9) 4_565 . . . ?
C10 C7 C8 C9 175.6(10) . . . . ?
Mo1 C7 C8 C9 -64.9(7) . . . . ?
C7 C7 C8 C11 -172.3(9) 4_565 . . . ?
C10 C7 C8 C11 4.4(16) . . . . ?
Mo1 C7 C8 C11 123.9(11) . . . . ?
C7 C7 C8 Mo1 63.8(2) 4_565 . . . ?
C10 C7 C8 Mo1 -119.4(9) . . . . ?
C7 C8 C9 C8 1.8(14) . . . 4_565 ?
C11 C8 C9 C8 173.6(8) . . . 4_565 ?
Mo1 C8 C9 C8 -64.1(9) . . . 4_565 ?
C7 C8 C9 C12 -170.6(13) . . . . ?
C11 C8 C9 C12 1(2) . . . . ?
Mo1 C8 C9 C12 123.5(14) . . . . ?
C7 C8 C9 Mo1 65.9(6) . . . . ?
C11 C8 C9 Mo1 -122.4(10) . . . . ?
C14 C13 C14 C15 1(2) 4_565 . . . ?
C16 C13 C14 C15 -180(2) . . . . ?
Mo3 C13 C14 C15 -64.8(9) . . . . ?
C14 C13 C14 C17 -178.5(11) 4_565 . . . ?
C16 C13 C14 C17 0(3) . . . . ?
Mo3 C13 C14 C17 115.4(14) . . . . ?
C14 C13 C14 Mo3 66.1(13) 4_565 . . . ?
C16 C13 C14 Mo3 -115(3) . . . . ?
C13 C14 C15 C15 -0.8(12) . . . 4_565 ?
C17 C14 C15 C15 179.1(12) . . . 4_565 ?
Mo3 C14 C15 C15 -63.7(3) . . . 4_565 ?
C13 C14 C15 C18 -179.6(15) . . . . ?
C17 C14 C15 C18 0(2) . . . . ?
Mo3 C14 C15 C18 117.5(14) . . . . ?
C13 C14 C15 Mo3 62.9(10) . . . . ?
C17 C14 C15 Mo3 -117.2(13) . . . . ?
C19 C19 C20 C21 1.3(10) 4_565 . . . ?
C22 C19 C20 C21 177.6(14) . . . . ?
Mo4 C19 C20 C21 -63.2(9) . . . . ?
C19 C19 C20 C23 -178.5(10) 4_565 . . . ?
C22 C19 C20 C23 -2(2) . . . . ?
Mo4 C19 C20 C23 117.0(12) . . . . ?
C19 C19 C20 Mo4 64.5(3) 4_565 . . . ?
C22 C19 C20 Mo4 -119.2(14) . . . . ?
C19 C20 C21 C20 -2.2(17) . . . 4_565 ?
C23 C20 C21 C20 177.6(9) . . . 4_565 ?
Mo4 C20 C21 C20 -64.8(10) . . . 4_565 ?
C19 C20 C21 C24 -178.6(15) . . . . ?
C23 C20 C21 C24 1(2) . . . . ?
Mo4 C20 C21 C24 118.8(17) . . . . ?
C19 C20 C21 Mo4 62.6(8) . . . . ?
C23 C20 C21 Mo4 -117.6(12) . . . . ?
B3 B3 S4 Mo3 -36.4(2) 4_565 . . . ?
Mo4 B3 S4 Mo3 -74.1(2) . . . . ?
B3 B3 S4 Mo4 37.6(2) 4_565 . . . ?
Mo3 B3 S4 Mo4 74.1(2) . . . . ?
C8 C9 Mo1 C8 -116.3(10) . . . 4_565 ?
C12 C9 Mo1 C8 121.8(5) . . . 4_565 ?
C8 C9 Mo1 C8 116.3(10) 4_565 . . . ?
C12 C9 Mo1 C8 -121.8(5) . . . . ?
C8 C9 Mo1 C7 78.2(6) 4_565 . . . ?
C8 C9 Mo1 C7 -38.1(5) . . . . ?
C12 C9 Mo1 C7 -159.9(3) . . . . ?
C8 C9 Mo1 C7 38.1(5) 4_565 . . 4_565 ?
C8 C9 Mo1 C7 -78.2(6) . . . 4_565 ?
C12 C9 Mo1 C7 159.9(3) . . . 4_565 ?
C8 C9 Mo1 S1 -91.6(6) 4_565 . . 4_565 ?
C8 C9 Mo1 S1 152.1(5) . . . 4_565 ?
C12 C9 Mo1 S1 30.3(2) . . . 4_565 ?
C8 C9 Mo1 S1 -152.1(5) 4_565 . . . ?
C8 C9 Mo1 S1 91.6(6) . . . . ?
C12 C9 Mo1 S1 -30.3(2) . . . . ?
C8 C9 Mo1 S2 -7.1(8) 4_565 . . 4_565 ?
C8 C9 Mo1 S2 -123.4(5) . . . 4_565 ?
C12 C9 Mo1 S2 114.7(4) . . . 4_565 ?
C8 C9 Mo1 S2 123.4(5) 4_565 . . . ?
C8 C9 Mo1 S2 7.1(8) . . . . ?
C12 C9 Mo1 S2 -114.7(4) . . . . ?
C8 C9 Mo1 Mo2 -121.8(5) 4_565 . . . ?
C8 C9 Mo1 Mo2 121.8(5) . . . . ?
C12 C9 Mo1 Mo2 0.000(2) . . . . ?
C7 C8 Mo1 C9 -114.2(8) . . . . ?
C11 C8 Mo1 C9 119.2(10) . . . . ?
C7 C8 Mo1 C8 -76.8(5) . . . 4_565 ?
C9 C8 Mo1 C8 37.3(6) . . . 4_565 ?
C11 C8 Mo1 C8 156.6(8) . . . 4_565 ?
C9 C8 Mo1 C7 114.2(8) . . . . ?
C11 C8 Mo1 C7 -126.6(11) . . . . ?
C7 C8 Mo1 C7 -35.6(5) . . . 4_565 ?
C9 C8 Mo1 C7 78.6(6) . . . 4_565 ?
C11 C8 Mo1 C7 -162.2(9) . . . 4_565 ?
C7 C8 Mo1 S1 -150.7(5) . . . 4_565 ?
C9 C8 Mo1 S1 -36.5(7) . . . 4_565 ?
C11 C8 Mo1 S1 82.7(9) . . . 4_565 ?
C7 C8 Mo1 S1 152.1(5) . . . . ?
C9 C8 Mo1 S1 -93.7(6) . . . . ?
C11 C8 Mo1 S1 25.5(9) . . . . ?
C7 C8 Mo1 S2 -4.0(8) . . . 4_565 ?
C9 C8 Mo1 S2 110.2(6) . . . 4_565 ?
C11 C8 Mo1 S2 -130.6(9) . . . 4_565 ?
C7 C8 Mo1 S2 70.4(5) . . . . ?
C9 C8 Mo1 S2 -175.5(5) . . . . ?
C11 C8 Mo1 S2 -56.2(9) . . . . ?
C7 C8 Mo1 Mo2 122.6(5) . . . . ?
C9 C8 Mo1 Mo2 -123.3(6) . . . . ?
C11 C8 Mo1 Mo2 -4.0(11) . . . . ?
C7 C7 Mo1 C9 -79.02(19) 4_565 . . . ?
C8 C7 Mo1 C9 38.7(5) . . . . ?
C10 C7 Mo1 C9 156.6(10) . . . . ?
C7 C7 Mo1 C8 -36.8(3) 4_565 . . 4_565 ?
C8 C7 Mo1 C8 80.9(6) . . . 4_565 ?
C10 C7 Mo1 C8 -161.1(10) . . . 4_565 ?
C7 C7 Mo1 C8 -117.7(5) 4_565 . . . ?
C10 C7 Mo1 C8 117.9(11) . . . . ?
C8 C7 Mo1 C7 117.7(5) . . . 4_565 ?
C10 C7 Mo1 C7 -124.3(9) . . . 4_565 ?
C7 C7 Mo1 S1 -54.9(7) 4_565 . . 4_565 ?
C8 C7 Mo1 S1 62.8(9) . . . 4_565 ?
C10 C7 Mo1 S1 -179.2(8) . . . 4_565 ?
C7 C7 Mo1 S1 -153.7(3) 4_565 . . . ?
C8 C7 Mo1 S1 -35.9(6) . . . . ?
C10 C7 Mo1 S1 82.0(10) . . . . ?
C7 C7 Mo1 S2 60.0(2) 4_565 . . 4_565 ?
C8 C7 Mo1 S2 177.7(5) . . . 4_565 ?
C10 C7 Mo1 S2 -64.4(9) . . . 4_565 ?
C7 C7 Mo1 S2 126.7(2) 4_565 . . . ?
C8 C7 Mo1 S2 -115.6(5) . . . . ?
C10 C7 Mo1 S2 2.3(9) . . . . ?
C7 C7 Mo1 Mo2 121.0(4) 4_565 . . . ?
C8 C7 Mo1 Mo2 -121.3(5) . . . . ?
C10 C7 Mo1 Mo2 -3.3(12) . . . . ?
S1 S1 Mo1 C9 94.96(17) 4_565 . . . ?
Mo2 S1 Mo1 C9 162.00(19) . . . . ?
S1 S1 Mo1 C8 74.5(3) 4_565 . . 4_565 ?
Mo2 S1 Mo1 C8 141.6(3) . . . 4_565 ?
S1 S1 Mo1 C8 130.8(2) 4_565 . . . ?
Mo2 S1 Mo1 C8 -162.1(2) . . . . ?
S1 S1 Mo1 C7 150.7(3) 4_565 . . . ?
Mo2 S1 Mo1 C7 -142.3(3) . . . . ?
S1 S1 Mo1 C7 115.5(7) 4_565 . . 4_565 ?
Mo2 S1 Mo1 C7 -177.5(6) . . . 4_565 ?
Mo2 S1 Mo1 S1 67.0(2) . . . 4_565 ?
S1 S1 Mo1 S2 -62.9(2) 4_565 . . 4_565 ?
Mo2 S1 Mo1 S2 4.2(3) . . . 4_565 ?
S1 S1 Mo1 S2 -123.07(15) 4_565 . . . ?
Mo2 S1 Mo1 S2 -56.0(2) . . . . ?
S1 S1 Mo1 Mo2 -67.0(2) 4_565 . . . ?
Mo2 S2 Mo1 C9 146.4(4) . . . . ?
Mo2 S2 Mo1 C8 -150.2(4) . . . 4_565 ?
Mo2 S2 Mo1 C8 150.7(2) . . . . ?
Mo2 S2 Mo1 C7 -176.6(3) . . . . ?
Mo2 S2 Mo1 C7 -147.7(2) . . . 4_565 ?
Mo2 S2 Mo1 S1 4.1(2) . . . 4_565 ?
Mo2 S2 Mo1 S1 55.5(2) . . . . ?
Mo2 S2 Mo1 S2 -63.7(2) . . . 4_565 ?
C2 C3 Mo2 C2 115.5(13) 4_565 . . . ?
C6 C3 Mo2 C2 -122.3(7) . . . . ?
C2 C3 Mo2 C2 -115.5(13) . . . 4_565 ?
C6 C3 Mo2 C2 122.3(7) . . . 4_565 ?
C2 C3 Mo2 C1 -38.4(6) . . . . ?
C2 C3 Mo2 C1 77.1(9) 4_565 . . . ?
C6 C3 Mo2 C1 -160.6(4) . . . . ?
C2 C3 Mo2 C1 -77.1(9) . . . 4_565 ?
C2 C3 Mo2 C1 38.4(6) 4_565 . . 4_565 ?
C6 C3 Mo2 C1 160.6(4) . . . 4_565 ?
C2 C3 Mo2 S1 -115.6(6) . . . 4_565 ?
C2 C3 Mo2 S1 -0.2(10) 4_565 . . 4_565 ?
C6 C3 Mo2 S1 122.1(5) . . . 4_565 ?
C2 C3 Mo2 S1 0.2(10) . . . . ?
C2 C3 Mo2 S1 115.6(6) 4_565 . . . ?
C6 C3 Mo2 S1 -122.1(5) . . . . ?
C2 C3 Mo2 S2 156.5(7) . . . 4_565 ?
C2 C3 Mo2 S2 -88.0(7) 4_565 . . 4_565 ?
C6 C3 Mo2 S2 34.3(2) . . . 4_565 ?
C2 C3 Mo2 S2 88.0(7) . . . . ?
C2 C3 Mo2 S2 -156.5(7) 4_565 . . . ?
C6 C3 Mo2 S2 -34.3(2) . . . . ?
C2 C3 Mo2 Mo1 122.3(7) . . . . ?
C2 C3 Mo2 Mo1 -122.3(7) 4_565 . . . ?
C6 C3 Mo2 Mo1 0.000(5) . . . . ?
C1 C2 Mo2 C3 -113.3(11) . . . . ?
C5 C2 Mo2 C3 95(2) . . . . ?
C1 C2 Mo2 C2 -75.7(7) . . . 4_565 ?
C3 C2 Mo2 C2 37.6(7) . . . 4_565 ?
C5 C2 Mo2 C2 132.8(19) . . . 4_565 ?
C3 C2 Mo2 C1 113.3(11) . . . . ?
C5 C2 Mo2 C1 -151(2) . . . . ?
C1 C2 Mo2 C1 -34.5(8) . . . 4_565 ?
C3 C2 Mo2 C1 78.8(9) . . . 4_565 ?
C5 C2 Mo2 C1 174(2) . . . 4_565 ?
C1 C2 Mo2 S1 2.2(10) . . . 4_565 ?
C3 C2 Mo2 S1 115.5(6) . . . 4_565 ?
C5 C2 Mo2 S1 -149.3(19) . . . 4_565 ?
C1 C2 Mo2 S1 66.8(7) . . . . ?
C3 C2 Mo2 S1 -179.9(6) . . . . ?
C5 C2 Mo2 S1 -85(2) . . . . ?
C1 C2 Mo2 S2 -145.2(7) . . . 4_565 ?
C3 C2 Mo2 S2 -31.8(9) . . . 4_565 ?
C5 C2 Mo2 S2 63(2) . . . 4_565 ?
C1 C2 Mo2 S2 148.7(7) . . . . ?
C3 C2 Mo2 S2 -98.0(7) . . . . ?
C5 C2 Mo2 S2 -3(2) . . . . ?
C1 C2 Mo2 Mo1 120.7(7) . . . . ?
C3 C2 Mo2 Mo1 -126.0(8) . . . . ?
C5 C2 Mo2 Mo1 -31(2) . . . . ?
C1 C1 Mo2 C3 -79.1(3) 4_565 . . . ?
C2 C1 Mo2 C3 39.0(6) . . . . ?
C4 C1 Mo2 C3 154.8(16) . . . . ?
C1 C1 Mo2 C2 -118.0(6) 4_565 . . . ?
C4 C1 Mo2 C2 115.9(18) . . . . ?
C1 C1 Mo2 C2 -36.9(4) 4_565 . . 4_565 ?
C2 C1 Mo2 C2 81.2(9) . . . 4_565 ?
C4 C1 Mo2 C2 -163.0(16) . . . 4_565 ?
C2 C1 Mo2 C1 118.0(6) . . . 4_565 ?
C4 C1 Mo2 C1 -126.1(15) . . . 4_565 ?
C1 C1 Mo2 S1 63.3(2) 4_565 . . 4_565 ?
C2 C1 Mo2 S1 -178.6(6) . . . 4_565 ?
C4 C1 Mo2 S1 -62.8(16) . . . 4_565 ?
C1 C1 Mo2 S1 122.5(2) 4_565 . . . ?
C2 C1 Mo2 S1 -119.5(7) . . . . ?
C4 C1 Mo2 S1 -3.6(15) . . . . ?
C1 C1 Mo2 S2 -44.1(8) 4_565 . . 4_565 ?
C2 C1 Mo2 S2 74.0(12) . . . 4_565 ?
C4 C1 Mo2 S2 -170.2(13) . . . 4_565 ?
C1 C1 Mo2 S2 -157.7(4) 4_565 . . . ?
C2 C1 Mo2 S2 -39.7(8) . . . . ?
C4 C1 Mo2 S2 76.2(16) . . . . ?
C1 C1 Mo2 Mo1 118.9(6) 4_565 . . . ?
C2 C1 Mo2 Mo1 -123.0(7) . . . . ?
C4 C1 Mo2 Mo1 -7.2(19) . . . . ?
S1 S1 Mo2 C3 -142.2(6) 4_565 . . . ?
Mo1 S1 Mo2 C3 150.7(6) . . . . ?
S1 S1 Mo2 C2 -142.1(3) 4_565 . . . ?
Mo1 S1 Mo2 C2 150.8(3) . . . . ?
S1 S1 Mo2 C2 -80.9(5) 4_565 . . 4_565 ?
Mo1 S1 Mo2 C2 -148.0(5) . . . 4_565 ?
S1 S1 Mo2 C1 -110.7(4) 4_565 . . . ?
Mo1 S1 Mo2 C1 -177.8(4) . . . . ?
S1 S1 Mo2 C1 -82.2(3) 4_565 . . 4_565 ?
Mo1 S1 Mo2 C1 -149.3(3) . . . 4_565 ?
Mo1 S1 Mo2 S1 -67.1(2) . . . 4_565 ?
S1 S1 Mo2 S2 62.9(2) 4_565 . . 4_565 ?
Mo1 S1 Mo2 S2 -4.2(3) . . . 4_565 ?
S1 S1 Mo2 S2 123.04(14) 4_565 . . . ?
Mo1 S1 Mo2 S2 55.9(2) . . . . ?
S1 S1 Mo2 Mo1 67.1(2) 4_565 . . . ?
Mo1 S2 Mo2 C3 161.1(2) . . . . ?
Mo1 S2 Mo2 C2 -163.6(3) . . . . ?
Mo1 S2 Mo2 C2 143.2(4) . . . 4_565 ?
Mo1 S2 Mo2 C1 -142.3(4) . . . . ?
Mo1 S2 Mo2 C1 -169.6(8) . . . 4_565 ?
Mo1 S2 Mo2 S1 -4.2(3) . . . 4_565 ?
Mo1 S2 Mo2 S1 -55.6(2) . . . . ?
Mo1 S2 Mo2 S2 63.7(2) . . . 4_565 ?
C9 Mo1 Mo2 C3 180.000(5) . . . . ?
C8 Mo1 Mo2 C3 106.8(4) 4_565 . . . ?
C8 Mo1 Mo2 C3 -106.8(4) . . . . ?
C7 Mo1 Mo2 C3 -34.9(4) . . . . ?
C7 Mo1 Mo2 C3 34.9(4) 4_565 . . . ?
S1 Mo1 Mo2 C3 143.0(3) 4_565 . . . ?
S1 Mo1 Mo2 C3 -143.0(3) . . . . ?
S2 Mo1 Mo2 C3 41.7(2) 4_565 . . . ?
S2 Mo1 Mo2 C3 -41.7(2) . . . . ?
C9 Mo1 Mo2 C2 -104.3(6) . . . . ?
C8 Mo1 Mo2 C2 -177.5(7) 4_565 . . . ?
C8 Mo1 Mo2 C2 -31.1(8) . . . . ?
C7 Mo1 Mo2 C2 40.8(8) . . . . ?
C7 Mo1 Mo2 C2 110.6(7) 4_565 . . . ?
S1 Mo1 Mo2 C2 -141.4(7) 4_565 . . . ?
S1 Mo1 Mo2 C2 -67.3(7) . . . . ?
S2 Mo1 Mo2 C2 117.4(7) 4_565 . . . ?
S2 Mo1 Mo2 C2 34.0(7) . . . . ?
C9 Mo1 Mo2 C2 104.3(6) . . . 4_565 ?
C8 Mo1 Mo2 C2 31.1(8) 4_565 . . 4_565 ?
C8 Mo1 Mo2 C2 177.5(7) . . . 4_565 ?
C7 Mo1 Mo2 C2 -110.6(7) . . . 4_565 ?
C7 Mo1 Mo2 C2 -40.8(8) 4_565 . . 4_565 ?
S1 Mo1 Mo2 C2 67.3(7) 4_565 . . 4_565 ?
S1 Mo1 Mo2 C2 141.4(7) . . . 4_565 ?
S2 Mo1 Mo2 C2 -34.0(7) 4_565 . . 4_565 ?
S2 Mo1 Mo2 C2 -117.4(7) . . . 4_565 ?
C9 Mo1 Mo2 C1 -32.8(7) . . . . ?
C8 Mo1 Mo2 C1 -106.0(7) 4_565 . . . ?
C8 Mo1 Mo2 C1 40.4(8) . . . . ?
C7 Mo1 Mo2 C1 112.3(9) . . . . ?
C7 Mo1 Mo2 C1 -177.9(7) 4_565 . . . ?
S1 Mo1 Mo2 C1 -69.8(7) 4_565 . . . ?
S1 Mo1 Mo2 C1 4.3(7) . . . . ?
S2 Mo1 Mo2 C1 -171.1(7) 4_565 . . . ?
S2 Mo1 Mo2 C1 105.6(7) . . . . ?
C9 Mo1 Mo2 C1 32.8(7) . . . 4_565 ?
C8 Mo1 Mo2 C1 -40.4(8) 4_565 . . 4_565 ?
C8 Mo1 Mo2 C1 106.0(7) . . . 4_565 ?
C7 Mo1 Mo2 C1 177.9(7) . . . 4_565 ?
C7 Mo1 Mo2 C1 -112.3(9) 4_565 . . 4_565 ?
S1 Mo1 Mo2 C1 -4.3(7) 4_565 . . 4_565 ?
S1 Mo1 Mo2 C1 69.8(7) . . . 4_565 ?
S2 Mo1 Mo2 C1 -105.6(7) 4_565 . . 4_565 ?
S2 Mo1 Mo2 C1 171.1(7) . . . 4_565 ?
C9 Mo1 Mo2 S1 37.0(3) . . . 4_565 ?
C8 Mo1 Mo2 S1 -36.2(5) 4_565 . . 4_565 ?
C8 Mo1 Mo2 S1 110.2(5) . . . 4_565 ?
C7 Mo1 Mo2 S1 -177.9(5) . . . 4_565 ?
C7 Mo1 Mo2 S1 -108.0(5) 4_565 . . 4_565 ?
S1 Mo1 Mo2 S1 74.1(5) . . . 4_565 ?
S2 Mo1 Mo2 S1 -101.3(4) 4_565 . . 4_565 ?
S2 Mo1 Mo2 S1 175.4(3) . . . 4_565 ?
C9 Mo1 Mo2 S1 -37.0(3) . . . . ?
C8 Mo1 Mo2 S1 -110.2(5) 4_565 . . . ?
C8 Mo1 Mo2 S1 36.2(5) . . . . ?
C7 Mo1 Mo2 S1 108.0(5) . . . . ?
C7 Mo1 Mo2 S1 177.9(5) 4_565 . . . ?
S1 Mo1 Mo2 S1 -74.1(5) 4_565 . . . ?
S2 Mo1 Mo2 S1 -175.4(3) 4_565 . . . ?
S2 Mo1 Mo2 S1 101.3(4) . . . . ?
C9 Mo1 Mo2 S2 138.3(2) . . . 4_565 ?
C8 Mo1 Mo2 S2 65.1(5) 4_565 . . 4_565 ?
C8 Mo1 Mo2 S2 -148.5(5) . . . 4_565 ?
C7 Mo1 Mo2 S2 -76.6(5) . . . 4_565 ?
C7 Mo1 Mo2 S2 -6.8(5) 4_565 . . 4_565 ?
S1 Mo1 Mo2 S2 101.3(4) 4_565 . . 4_565 ?
S1 Mo1 Mo2 S2 175.4(3) . . . 4_565 ?
S2 Mo1 Mo2 S2 -83.4(5) . . . 4_565 ?
C9 Mo1 Mo2 S2 -138.3(2) . . . . ?
C8 Mo1 Mo2 S2 148.5(5) 4_565 . . . ?
C8 Mo1 Mo2 S2 -65.1(5) . . . . ?
C7 Mo1 Mo2 S2 6.8(5) . . . . ?
C7 Mo1 Mo2 S2 76.6(5) 4_565 . . . ?
S1 Mo1 Mo2 S2 -175.4(3) 4_565 . . . ?
S1 Mo1 Mo2 S2 -101.3(4) . . . . ?
S2 Mo1 Mo2 S2 83.4(5) 4_565 . . . ?
C14 C13 Mo3 C14 -116.6(13) 4_565 . . . ?
C16 C13 Mo3 C14 121.7(7) . . . . ?
C14 C13 Mo3 C14 116.6(13) . . . 4_565 ?
C16 C13 Mo3 C14 -121.7(7) . . . 4_565 ?
C14 C13 Mo3 C15 -79.6(9) 4_565 . . . ?
C14 C13 Mo3 C15 37.0(6) . . . . ?
C16 C13 Mo3 C15 158.7(4) . . . . ?
C14 C13 Mo3 C15 -37.0(6) 4_565 . . 4_565 ?
C14 C13 Mo3 C15 79.6(9) . . . 4_565 ?
C16 C13 Mo3 C15 -158.7(4) . . . 4_565 ?
C14 C13 Mo3 S3 121.7(7) 4_565 . . . ?
C14 C13 Mo3 S3 -121.7(7) . . . . ?
C16 C13 Mo3 S3 0.000(4) . . . . ?
C14 C13 Mo3 B3 -13.1(14) 4_565 . . . ?
C14 C13 Mo3 B3 103.5(10) . . . . ?
C16 C13 Mo3 B3 -134.8(11) . . . . ?
C14 C13 Mo3 B3 -103.6(10) 4_565 . . 4_565 ?
C14 C13 Mo3 B3 13.1(14) . . . 4_565 ?
C16 C13 Mo3 B3 134.8(11) . . . 4_565 ?
C14 C13 Mo3 S4 -159.6(5) 4_565 . . 4_565 ?
C14 C13 Mo3 S4 -43.0(9) . . . 4_565 ?
C16 C13 Mo3 S4 78.7(3) . . . 4_565 ?
C14 C13 Mo3 S4 43.0(9) 4_565 . . . ?
C14 C13 Mo3 S4 159.6(5) . . . . ?
C16 C13 Mo3 S4 -78.7(3) . . . . ?
C14 C13 Mo3 Mo4 121.7(7) 4_565 . . . ?
C14 C13 Mo3 Mo4 -121.7(7) . . . . ?
C16 C13 Mo3 Mo4 0.000(3) . . . . ?
C15 C14 Mo3 C13 115.9(11) . . . . ?
C17 C14 Mo3 C13 -121.8(16) . . . . ?
C15 C14 Mo3 C14 78.8(7) . . . 4_565 ?
C13 C14 Mo3 C14 -37.1(8) . . . 4_565 ?
C17 C14 Mo3 C14 -158.9(13) . . . 4_565 ?
C13 C14 Mo3 C15 -115.9(11) . . . . ?
C17 C14 Mo3 C15 122.3(17) . . . . ?
C15 C14 Mo3 C15 38.1(7) . . . 4_565 ?
C13 C14 Mo3 C15 -77.8(9) . . . 4_565 ?
C17 C14 Mo3 C15 160.4(14) . . . 4_565 ?
C15 C14 Mo3 S3 -178.8(6) . . . . ?
C13 C14 Mo3 S3 65.3(8) . . . . ?
C17 C14 Mo3 S3 -56.5(14) . . . . ?
C15 C14 Mo3 B3 -13.5(11) . . . . ?
C13 C14 Mo3 B3 -129.4(9) . . . . ?
C17 C14 Mo3 B3 108.7(16) . . . . ?
C15 C14 Mo3 B3 -56.9(8) . . . 4_565 ?
C13 C14 Mo3 B3 -172.8(8) . . . 4_565 ?
C17 C14 Mo3 B3 65.4(15) . . . 4_565 ?
C15 C14 Mo3 S4 -99.2(6) . . . 4_565 ?
C13 C14 Mo3 S4 144.9(7) . . . 4_565 ?
C17 C14 Mo3 S4 23.0(14) . . . 4_565 ?
C15 C14 Mo3 S4 74.5(10) . . . . ?
C13 C14 Mo3 S4 -41.4(10) . . . . ?
C17 C14 Mo3 S4 -163.3(12) . . . . ?
C15 C14 Mo3 Mo4 -121.0(6) . . . . ?
C13 C14 Mo3 Mo4 123.1(9) . . . . ?
C17 C14 Mo3 Mo4 1.3(17) . . . . ?
C14 C15 Mo3 C13 -37.7(6) . . . . ?
C15 C15 Mo3 C13 78.3(3) 4_565 . . . ?
C18 C15 Mo3 C13 -166.2(15) . . . . ?
C15 C15 Mo3 C14 116.0(6) 4_565 . . . ?
C18 C15 Mo3 C14 -128.5(17) . . . . ?
C14 C15 Mo3 C14 -79.3(8) . . . 4_565 ?
C15 C15 Mo3 C14 36.7(3) 4_565 . . 4_565 ?
C18 C15 Mo3 C14 152.2(15) . . . 4_565 ?
C14 C15 Mo3 C15 -116.0(6) . . . 4_565 ?
C18 C15 Mo3 C15 115.5(14) . . . 4_565 ?
C14 C15 Mo3 S3 2.0(9) . . . . ?
C15 C15 Mo3 S3 118.0(4) 4_565 . . . ?
C18 C15 Mo3 S3 -126.5(13) . . . . ?
C14 C15 Mo3 B3 171.1(7) . . . . ?
C15 C15 Mo3 B3 -72.9(5) 4_565 . . . ?
C18 C15 Mo3 B3 42.6(15) . . . . ?
C14 C15 Mo3 B3 130.5(8) . . . 4_565 ?
C15 C15 Mo3 B3 -113.5(5) 4_565 . . 4_565 ?
C18 C15 Mo3 B3 2.1(15) . . . 4_565 ?
C14 C15 Mo3 S4 85.3(6) . . . 4_565 ?
C15 C15 Mo3 S4 -158.74(17) 4_565 . . 4_565 ?
C18 C15 Mo3 S4 -43.2(14) . . . 4_565 ?
C14 C15 Mo3 S4 -144.9(6) . . . . ?
C15 C15 Mo3 S4 -28.9(2) 4_565 . . . ?
C18 C15 Mo3 S4 86.7(14) . . . . ?
C14 C15 Mo3 Mo4 121.5(6) . . . . ?
C15 C15 Mo3 Mo4 -122.5(6) 4_565 . . . ?
C18 C15 Mo3 Mo4 -7.0(18) . . . . ?
Mo4 S3 Mo3 C13 180.000(2) . . . . ?
Mo4 S3 Mo3 C14 148.4(3) . . . . ?
Mo4 S3 Mo3 C14 -148.4(3) . . . 4_565 ?
Mo4 S3 Mo3 C15 147.2(5) . . . . ?
Mo4 S3 Mo3 C15 -147.2(5) . . . 4_565 ?
Mo4 S3 Mo3 B3 -21.9(5) . . . . ?
Mo4 S3 Mo3 B3 21.9(5) . . . 4_565 ?
Mo4 S3 Mo3 S4 57.29(9) . . . 4_565 ?
Mo4 S3 Mo3 S4 -57.29(9) . . . . ?
B3 B3 Mo3 C13 -131.1(11) 4_565 . . . ?
S4 B3 Mo3 C13 79.2(10) . . . . ?
Mo4 B3 Mo3 C13 154.2(8) . . . . ?
B3 B3 Mo3 C14 -68.8(6) 4_565 . . . ?
S4 B3 Mo3 C14 141.5(5) . . . . ?
Mo4 B3 Mo3 C14 -143.5(5) . . . . ?
B3 B3 Mo3 C14 -139.4(4) 4_565 . . 4_565 ?
S4 B3 Mo3 C14 70.9(5) . . . 4_565 ?
Mo4 B3 Mo3 C14 145.9(3) . . . 4_565 ?
B3 B3 Mo3 C15 -76.7(3) 4_565 . . . ?
S4 B3 Mo3 C15 133.5(4) . . . . ?
Mo4 B3 Mo3 C15 -151.5(4) . . . . ?
B3 B3 Mo3 C15 -110.9(3) 4_565 . . 4_565 ?
S4 B3 Mo3 C15 99.3(4) . . . 4_565 ?
Mo4 B3 Mo3 C15 174.3(4) . . . 4_565 ?
B3 B3 Mo3 S3 96.82(17) 4_565 . . . ?
S4 B3 Mo3 S3 -52.9(4) . . . . ?
Mo4 B3 Mo3 S3 22.1(5) . . . . ?
S4 B3 Mo3 B3 -149.8(3) . . . 4_565 ?
Mo4 B3 Mo3 B3 -74.7(4) . . . 4_565 ?
B3 B3 Mo3 S4 21.10(18) 4_565 . . 4_565 ?
S4 B3 Mo3 S4 -128.7(4) . . . 4_565 ?
Mo4 B3 Mo3 S4 -53.6(3) . . . 4_565 ?
B3 B3 Mo3 S4 149.8(3) 4_565 . . . ?
Mo4 B3 Mo3 S4 75.0(4) . . . . ?
B3 B3 Mo3 Mo4 74.7(4) 4_565 . . . ?
S4 B3 Mo3 Mo4 -75.0(4) . . . . ?
B3 S4 Mo3 C13 -144.0(7) . . . . ?
Mo4 S4 Mo3 C13 143.6(5) . . . . ?
B3 S4 Mo3 C14 -117.1(8) . . . . ?
Mo4 S4 Mo3 C14 170.6(7) . . . . ?
B3 S4 Mo3 C14 -120.8(5) . . . 4_565 ?
Mo4 S4 Mo3 C14 166.8(3) . . . 4_565 ?
B3 S4 Mo3 C15 -69.6(6) . . . . ?
Mo4 S4 Mo3 C15 -141.9(3) . . . . ?
B3 S4 Mo3 C15 -86.2(5) . . . 4_565 ?
Mo4 S4 Mo3 C15 -158.6(3) . . . 4_565 ?
B3 S4 Mo3 S3 128.9(4) . . . . ?
Mo4 S4 Mo3 S3 56.59(11) . . . . ?
Mo4 S4 Mo3 B3 -72.4(4) . . . . ?
B3 S4 Mo3 B3 19.8(5) . . . 4_565 ?
Mo4 S4 Mo3 B3 -52.6(4) . . . 4_565 ?
B3 S4 Mo3 S4 56.2(5) . . . 4_565 ?
Mo4 S4 Mo3 S4 -16.1(2) . . . 4_565 ?
B3 S4 Mo3 Mo4 72.4(4) . . . . ?
C20 C19 Mo4 C19 114.6(5) . . . 4_565 ?
C22 C19 Mo4 C19 -115.5(12) . . . 4_565 ?
C20 C19 Mo4 C21 36.2(5) . . . . ?
C19 C19 Mo4 C21 -78.4(2) 4_565 . . . ?
C22 C19 Mo4 C21 166.1(13) . . . . ?
C19 C19 Mo4 C20 -114.6(5) 4_565 . . . ?
C22 C19 Mo4 C20 129.9(15) . . . . ?
C20 C19 Mo4 C20 77.1(7) . . . 4_565 ?
C19 C19 Mo4 C20 -37.5(3) 4_565 . . 4_565 ?
C22 C19 Mo4 C20 -153.1(13) . . . 4_565 ?
C20 C19 Mo4 B3 -172.9(7) . . . . ?
C19 C19 Mo4 B3 72.5(5) 4_565 . . . ?
C22 C19 Mo4 B3 -43.0(14) . . . . ?
C20 C19 Mo4 B3 -131.8(7) . . . 4_565 ?
C19 C19 Mo4 B3 113.5(5) 4_565 . . 4_565 ?
C22 C19 Mo4 B3 -2.0(13) . . . 4_565 ?
C20 C19 Mo4 S3 -3.2(8) . . . . ?
C19 C19 Mo4 S3 -117.8(4) 4_565 . . . ?
C22 C19 Mo4 S3 126.7(11) . . . . ?
C20 C19 Mo4 S4 -86.5(6) . . . 4_565 ?
C19 C19 Mo4 S4 158.86(16) 4_565 . . 4_565 ?
C22 C19 Mo4 S4 43.3(12) . . . 4_565 ?
C20 C19 Mo4 S4 143.6(5) . . . . ?
C19 C19 Mo4 S4 29.0(2) 4_565 . . . ?
C22 C19 Mo4 S4 -86.5(13) . . . . ?
C20 C19 Mo4 Mo3 -122.0(5) . . . . ?
C19 C19 Mo4 Mo3 123.4(5) 4_565 . . . ?
C22 C19 Mo4 Mo3 7.9(15) . . . . ?
C20 C21 Mo4 C19 -79.5(7) . . . 4_565 ?
C20 C21 Mo4 C19 36.6(6) 4_565 . . 4_565 ?
C24 C21 Mo4 C19 158.5(3) . . . 4_565 ?
C20 C21 Mo4 C19 -36.6(6) . . . . ?
C20 C21 Mo4 C19 79.5(7) 4_565 . . . ?
C24 C21 Mo4 C19 -158.5(3) . . . . ?
C20 C21 Mo4 C20 116.1(11) 4_565 . . . ?
C24 C21 Mo4 C20 -122.0(6) . . . . ?
C20 C21 Mo4 C20 -116.1(11) . . . 4_565 ?
C24 C21 Mo4 C20 122.0(6) . . . 4_565 ?
C20 C21 Mo4 B3 -103.5(10) . . . . ?
C20 C21 Mo4 B3 12.6(12) 4_565 . . . ?
C24 C21 Mo4 B3 134.5(10) . . . . ?
C20 C21 Mo4 B3 -12.6(12) . . . 4_565 ?
C20 C21 Mo4 B3 103.5(10) 4_565 . . 4_565 ?
C24 C21 Mo4 B3 -134.5(10) . . . 4_565 ?
C20 C21 Mo4 S3 122.0(6) . . . . ?
C20 C21 Mo4 S3 -122.0(6) 4_565 . . . ?
C24 C21 Mo4 S3 0.000(1) . . . . ?
C20 C21 Mo4 S4 44.1(7) . . . 4_565 ?
C20 C21 Mo4 S4 160.2(5) 4_565 . . 4_565 ?
C24 C21 Mo4 S4 -77.9(2) . . . 4_565 ?
C20 C21 Mo4 S4 -160.2(5) . . . . ?
C20 C21 Mo4 S4 -44.1(7) 4_565 . . . ?
C24 C21 Mo4 S4 77.9(2) . . . . ?
C20 C21 Mo4 Mo3 122.0(6) . . . . ?
C20 C21 Mo4 Mo3 -122.0(6) 4_565 . . . ?
C24 C21 Mo4 Mo3 0.000(1) . . . . ?
C21 C20 Mo4 C19 78.6(7) . . . 4_565 ?
C19 C20 Mo4 C19 -39.1(7) . . . 4_565 ?
C23 C20 Mo4 C19 -159.2(12) . . . 4_565 ?
C21 C20 Mo4 C19 117.7(9) . . . . ?
C23 C20 Mo4 C19 -120.2(14) . . . . ?
C19 C20 Mo4 C21 -117.7(9) . . . . ?
C23 C20 Mo4 C21 122.2(13) . . . . ?
C21 C20 Mo4 C20 37.2(6) . . . 4_565 ?
C19 C20 Mo4 C20 -80.5(6) . . . 4_565 ?
C23 C20 Mo4 C20 159.4(11) . . . 4_565 ?
C21 C20 Mo4 B3 128.6(8) . . . . ?
C19 C20 Mo4 B3 10.9(10) . . . . ?
C23 C20 Mo4 B3 -109.3(13) . . . . ?
C21 C20 Mo4 B3 173.0(7) . . . 4_565 ?
C19 C20 Mo4 B3 55.3(8) . . . 4_565 ?
C23 C20 Mo4 B3 -64.8(13) . . . 4_565 ?
C21 C20 Mo4 S3 -64.3(6) . . . . ?
C19 C20 Mo4 S3 178.1(5) . . . . ?
C23 C20 Mo4 S3 57.9(12) . . . . ?
C21 C20 Mo4 S4 -144.0(6) . . . 4_565 ?
C19 C20 Mo4 S4 98.4(6) . . . 4_565 ?
C23 C20 Mo4 S4 -21.8(12) . . . 4_565 ?
C21 C20 Mo4 S4 39.8(9) . . . . ?
C19 C20 Mo4 S4 -77.8(9) . . . . ?
C23 C20 Mo4 S4 162.0(10) . . . . ?
C21 C20 Mo4 Mo3 -120.5(7) . . . . ?
C19 C20 Mo4 Mo3 121.9(6) . . . . ?
C23 C20 Mo4 Mo3 1.7(14) . . . . ?
B3 B3 Mo4 C19 110.9(3) 4_565 . . 4_565 ?
S4 B3 Mo4 C19 -100.4(4) . . . 4_565 ?
Mo3 B3 Mo4 C19 -173.9(4) . . . 4_565 ?
B3 B3 Mo4 C19 76.4(3) 4_565 . . . ?
S4 B3 Mo4 C19 -134.9(4) . . . . ?
Mo3 B3 Mo4 C19 151.5(3) . . . . ?
B3 B3 Mo4 C21 131.2(10) 4_565 . . . ?
S4 B3 Mo4 C21 -80.0(9) . . . . ?
Mo3 B3 Mo4 C21 -153.6(7) . . . . ?
B3 B3 Mo4 C20 69.9(6) 4_565 . . . ?
S4 B3 Mo4 C20 -141.4(5) . . . . ?
Mo3 B3 Mo4 C20 145.0(5) . . . . ?
B3 B3 Mo4 C20 139.1(4) 4_565 . . 4_565 ?
S4 B3 Mo4 C20 -72.2(5) . . . 4_565 ?
Mo3 B3 Mo4 C20 -145.7(3) . . . 4_565 ?
S4 B3 Mo4 B3 148.8(3) . . . 4_565 ?
Mo3 B3 Mo4 B3 75.2(4) . . . 4_565 ?
B3 B3 Mo4 S3 -97.39(19) 4_565 . . . ?
S4 B3 Mo4 S3 51.4(4) . . . . ?
Mo3 B3 Mo4 S3 -22.2(5) . . . . ?
B3 B3 Mo4 S4 -21.84(17) 4_565 . . 4_565 ?
S4 B3 Mo4 S4 126.9(4) . . . 4_565 ?
Mo3 B3 Mo4 S4 53.3(3) . . . 4_565 ?
B3 B3 Mo4 S4 -148.8(3) 4_565 . . . ?
Mo3 B3 Mo4 S4 -73.6(3) . . . . ?
B3 B3 Mo4 Mo3 -75.2(4) 4_565 . . . ?
S4 B3 Mo4 Mo3 73.6(3) . . . . ?
Mo3 S3 Mo4 C19 147.2(5) . . . 4_565 ?
Mo3 S3 Mo4 C19 -147.2(5) . . . . ?
Mo3 S3 Mo4 C21 180.0 . . . . ?
Mo3 S3 Mo4 C20 -149.1(2) . . . . ?
Mo3 S3 Mo4 C20 149.1(2) . . . 4_565 ?
Mo3 S3 Mo4 B3 22.4(5) . . . . ?
Mo3 S3 Mo4 B3 -22.4(5) . . . 4_565 ?
Mo3 S3 Mo4 S4 -57.04(9) . . . 4_565 ?
Mo3 S3 Mo4 S4 57.04(9) . . . . ?
B3 S4 Mo4 C19 84.9(5) . . . 4_565 ?
Mo3 S4 Mo4 C19 159.1(3) . . . 4_565 ?
B3 S4 Mo4 C19 68.0(6) . . . . ?
Mo3 S4 Mo4 C19 142.1(3) . . . . ?
B3 S4 Mo4 C21 143.5(6) . . . . ?
Mo3 S4 Mo4 C21 -142.3(4) . . . . ?
B3 S4 Mo4 C20 117.8(7) . . . . ?
Mo3 S4 Mo4 C20 -168.0(6) . . . . ?
B3 S4 Mo4 C20 120.1(5) . . . 4_565 ?
Mo3 S4 Mo4 C20 -165.8(2) . . . 4_565 ?
Mo3 S4 Mo4 B3 74.1(4) . . . . ?
B3 S4 Mo4 B3 -20.6(5) . . . 4_565 ?
Mo3 S4 Mo4 B3 53.5(4) . . . 4_565 ?
B3 S4 Mo4 S3 -130.8(5) . . . . ?
Mo3 S4 Mo4 S3 -56.68(12) . . . . ?
B3 S4 Mo4 S4 -58.1(5) . . . 4_565 ?
Mo3 S4 Mo4 S4 16.0(2) . . . 4_565 ?
B3 S4 Mo4 Mo3 -74.1(4) . . . . ?
C13 Mo3 Mo4 C19 -142.5(5) . . . 4_565 ?
C14 Mo3 Mo4 C19 144.7(8) . . . 4_565 ?
C14 Mo3 Mo4 C19 -69.6(8) 4_565 . . 4_565 ?
C15 Mo3 Mo4 C19 74.2(8) . . . 4_565 ?
C15 Mo3 Mo4 C19 0.9(8) 4_565 . . 4_565 ?
S3 Mo3 Mo4 C19 -142.5(5) . . . 4_565 ?
B3 Mo3 Mo4 C19 11.9(8) . . . 4_565 ?
B3 Mo3 Mo4 C19 63.2(8) 4_565 . . 4_565 ?
S4 Mo3 Mo4 C19 118.5(6) 4_565 . . 4_565 ?
S4 Mo3 Mo4 C19 -43.4(6) . . . 4_565 ?
C13 Mo3 Mo4 C19 142.5(5) . . . . ?
C14 Mo3 Mo4 C19 69.6(8) . . . . ?
C14 Mo3 Mo4 C19 -144.7(8) 4_565 . . . ?
C15 Mo3 Mo4 C19 -0.9(8) . . . . ?
C15 Mo3 Mo4 C19 -74.2(8) 4_565 . . . ?
S3 Mo3 Mo4 C19 142.5(5) . . . . ?
B3 Mo3 Mo4 C19 -63.2(8) . . . . ?
B3 Mo3 Mo4 C19 -11.9(8) 4_565 . . . ?
S4 Mo3 Mo4 C19 43.4(6) 4_565 . . . ?
S4 Mo3 Mo4 C19 -118.5(6) . . . . ?
C13 Mo3 Mo4 C21 0.000(1) . . . . ?
C14 Mo3 Mo4 C21 -72.8(6) . . . . ?
C14 Mo3 Mo4 C21 72.8(6) 4_565 . . . ?
C15 Mo3 Mo4 C21 -143.3(6) . . . . ?
C15 Mo3 Mo4 C21 143.3(6) 4_565 . . . ?
S3 Mo3 Mo4 C21 0.000(1) . . . . ?
B3 Mo3 Mo4 C21 154.3(6) . . . . ?
B3 Mo3 Mo4 C21 -154.3(6) 4_565 . . . ?
S4 Mo3 Mo4 C21 -99.06(14) 4_565 . . . ?
S4 Mo3 Mo4 C21 99.06(14) . . . . ?
C13 Mo3 Mo4 C20 70.6(5) . . . . ?
C14 Mo3 Mo4 C20 -2.3(8) . . . . ?
C14 Mo3 Mo4 C20 143.4(7) 4_565 . . . ?
C15 Mo3 Mo4 C20 -72.8(8) . . . . ?
C15 Mo3 Mo4 C20 -146.1(8) 4_565 . . . ?
S3 Mo3 Mo4 C20 70.6(5) . . . . ?
B3 Mo3 Mo4 C20 -135.1(7) . . . . ?
B3 Mo3 Mo4 C20 -83.8(7) 4_565 . . . ?
S4 Mo3 Mo4 C20 -28.5(5) 4_565 . . . ?
S4 Mo3 Mo4 C20 169.6(5) . . . . ?
C13 Mo3 Mo4 C20 -70.6(5) . . . 4_565 ?
C14 Mo3 Mo4 C20 -143.4(7) . . . 4_565 ?
C14 Mo3 Mo4 C20 2.3(8) 4_565 . . 4_565 ?
C15 Mo3 Mo4 C20 146.1(8) . . . 4_565 ?
C15 Mo3 Mo4 C20 72.8(8) 4_565 . . 4_565 ?
S3 Mo3 Mo4 C20 -70.6(5) . . . 4_565 ?
B3 Mo3 Mo4 C20 83.8(7) . . . 4_565 ?
B3 Mo3 Mo4 C20 135.1(7) 4_565 . . 4_565 ?
S4 Mo3 Mo4 C20 -169.6(5) 4_565 . . 4_565 ?
S4 Mo3 Mo4 C20 28.5(5) . . . 4_565 ?
C13 Mo3 Mo4 B3 -154.3(6) . . . . ?
C14 Mo3 Mo4 B3 132.9(8) . . . . ?
C14 Mo3 Mo4 B3 -81.5(8) 4_565 . . . ?
C15 Mo3 Mo4 B3 62.4(8) . . . . ?
C15 Mo3 Mo4 B3 -11.0(8) 4_565 . . . ?
S3 Mo3 Mo4 B3 -154.3(6) . . . . ?
B3 Mo3 Mo4 B3 51.4(11) 4_565 . . . ?
S4 Mo3 Mo4 B3 106.6(6) 4_565 . . . ?
S4 Mo3 Mo4 B3 -55.3(6) . . . . ?
C13 Mo3 Mo4 B3 154.3(6) . . . 4_565 ?
C14 Mo3 Mo4 B3 81.5(8) . . . 4_565 ?
C14 Mo3 Mo4 B3 -132.9(8) 4_565 . . 4_565 ?
C15 Mo3 Mo4 B3 11.0(8) . . . 4_565 ?
C15 Mo3 Mo4 B3 -62.4(8) 4_565 . . 4_565 ?
S3 Mo3 Mo4 B3 154.3(6) . . . 4_565 ?
B3 Mo3 Mo4 B3 -51.4(11) . . . 4_565 ?
S4 Mo3 Mo4 B3 55.3(6) 4_565 . . 4_565 ?
S4 Mo3 Mo4 B3 -106.6(6) . . . 4_565 ?
C13 Mo3 Mo4 S3 0.0 . . . . ?
C14 Mo3 Mo4 S3 -72.8(6) . . . . ?
C14 Mo3 Mo4 S3 72.8(6) 4_565 . . . ?
C15 Mo3 Mo4 S3 -143.3(6) . . . . ?
C15 Mo3 Mo4 S3 143.3(6) 4_565 . . . ?
B3 Mo3 Mo4 S3 154.3(6) . . . . ?
B3 Mo3 Mo4 S3 -154.3(6) 4_565 . . . ?
S4 Mo3 Mo4 S3 -99.06(14) 4_565 . . . ?
S4 Mo3 Mo4 S3 99.06(14) . . . . ?
C13 Mo3 Mo4 S4 99.06(14) . . . 4_565 ?
C14 Mo3 Mo4 S4 26.2(6) . . . 4_565 ?
C14 Mo3 Mo4 S4 171.9(6) 4_565 . . 4_565 ?
C15 Mo3 Mo4 S4 -44.3(6) . . . 4_565 ?
C15 Mo3 Mo4 S4 -117.6(6) 4_565 . . 4_565 ?
S3 Mo3 Mo4 S4 99.06(14) . . . 4_565 ?
B3 Mo3 Mo4 S4 -106.6(6) . . . 4_565 ?
B3 Mo3 Mo4 S4 -55.3(6) 4_565 . . 4_565 ?
S4 Mo3 Mo4 S4 -161.9(3) . . . 4_565 ?
C13 Mo3 Mo4 S4 -99.06(14) . . . . ?
C14 Mo3 Mo4 S4 -171.9(6) . . . . ?
C14 Mo3 Mo4 S4 -26.2(6) 4_565 . . . ?
C15 Mo3 Mo4 S4 117.6(6) . . . . ?
C15 Mo3 Mo4 S4 44.3(6) 4_565 . . . ?
S3 Mo3 Mo4 S4 -99.06(14) . . . . ?
B3 Mo3 Mo4 S4 55.3(6) . . . . ?
B3 Mo3 Mo4 S4 106.6(6) 4_565 . . . ?
S4 Mo3 Mo4 S4 161.9(3) 4_565 . . . ?
